data_2203483
loop_
_publ_author_name
'Benedict, Jason B.'
'Kaminsky, Werner'
'Tonzola, Christopher J.'

_publ_section_title
;
 3,3'-Didecyl-5,5'-bis(4-phenylquinolin-2-yl)-2,2'-bithienyl
;
_journal_issue 4
_journal_name_full 'Acta Crystallographica Section E'
_journal_page_first o530
_journal_page_last o531
_journal_paper_doi 10.1107/S1600536804005112
_journal_volume 60
_journal_year 2004
_chemical_formula_iupac 'C58 H64 N2 S2'
_chemical_formula_moiety 'C58 H64 N2 S2'
_chemical_formula_sum 'C58 H64 N2 S2'
_chemical_formula_weight 853.23
_chemical_melting_point 295(2)
_chemical_name_common BPQ-10BT
_chemical_name_systematic
;
3,3'-Didecyl-5,5'-bis(4-phenylquinolin-2-yl)-2,2'-bithienyl
;
_space_group_IT_number 14
_symmetry_cell_setting monoclinic
_symmetry_space_group_name_Hall '-P 2ybc'
_symmetry_space_group_name_H-M 'P 1 21/c 1'
_atom_sites_solution_hydrogens geom
_atom_sites_solution_primary direct
_atom_sites_solution_secondary difmap
_cell_angle_alpha 90.00
_cell_angle_beta 104.153(2)
_cell_angle_gamma 90.00
_cell_formula_units_Z 4
_cell_length_a 17.4640(9)
_cell_length_b 9.4710(5)
_cell_length_c 29.8230(19)
_cell_measurement_reflns_used 102
_cell_measurement_temperature 130(2)
_cell_measurement_theta_max 24.4
_cell_measurement_theta_min 2.35
_cell_volume 4783.0(5)
_computing_cell_refinement 'HKL Scalepack (Otwinowski & Minor, 1997)'
_computing_data_collection 'KappaCCD Server Software (Nonius, 1997)'
_computing_data_reduction 'HKL2000 (Otwinowski & Minor, 1997)'
_computing_molecular_graphics 'maXus (MacKat et al. 1998)'
_computing_publication_material 'SHELXL97 (Sheldrick, 1997)'
_computing_structure_refinement 'SHELXL97 (Sheldrick, 1997)'
_computing_structure_solution 'SIR97 (Altomare et al., 1994)'
_diffrn_ambient_temperature 130(2)
_diffrn_measured_fraction_theta_full 0.965
_diffrn_measured_fraction_theta_max 0.946
_diffrn_measurement_device_type 'Nonius KappaCCD'
_diffrn_measurement_method '\f scan'
_diffrn_radiation_monochromator graphite
_diffrn_radiation_source 'fine-focus sealed tube'
_diffrn_radiation_type MoK\a
_diffrn_radiation_wavelength 0.71073
_diffrn_reflns_av_R_equivalents 0.1527
_diffrn_reflns_av_sigmaI/netI 0.3228
_diffrn_reflns_limit_h_max 21
_diffrn_reflns_limit_h_min -21
_diffrn_reflns_limit_k_max 10
_diffrn_reflns_limit_k_min -11
_diffrn_reflns_limit_l_max 36
_diffrn_reflns_limit_l_min -36
_diffrn_reflns_number 71973
_diffrn_reflns_theta_full 25.00
_diffrn_reflns_theta_max 25.68
_diffrn_reflns_theta_min 3.05
_diffrn_standards_number 0
_exptl_absorpt_coefficient_mu 0.151
_exptl_absorpt_correction_T_max 0.9960
_exptl_absorpt_correction_T_min 0.9320
_exptl_absorpt_correction_type multi-scan
_exptl_absorpt_process_details '(HKL2000; Otwinowski & Minor 1997)'
_exptl_crystal_colour yellow
_exptl_crystal_density_diffrn 1.185
_exptl_crystal_density_method 'not measured'
_exptl_crystal_description needle
_exptl_crystal_F_000 1832
_exptl_crystal_size_max 0.48
_exptl_crystal_size_mid 0.12
_exptl_crystal_size_min 0.02
_refine_diff_density_max 0.502
_refine_diff_density_min -0.350
_refine_ls_extinction_method none
_refine_ls_goodness_of_fit_ref 0.855
_refine_ls_hydrogen_treatment constr
_refine_ls_matrix_type full
_refine_ls_number_parameters 607
_refine_ls_number_reflns 8601
_refine_ls_number_restraints 60
_refine_ls_restrained_S_all 0.856
_refine_ls_R_factor_all 0.2508
_refine_ls_R_factor_gt 0.0665
_refine_ls_shift/su_max 0.010
_refine_ls_shift/su_mean 0.001
_refine_ls_structure_factor_coef Fsqd
_refine_ls_weighting_details 'calc w = 1/[\s^2^(Fo^2^)]'
_refine_ls_weighting_scheme calc
_refine_ls_wR_factor_gt 0.1041
_refine_ls_wR_factor_ref 0.1508
_reflns_number_gt 2806
_reflns_number_total 8601
_reflns_threshold_expression I>2\s(I)
_cod_data_source_file om6217.cif
_cod_data_source_block I
_cod_depositor_comments
;
The following automatic conversions were performed:
'_symmetry_cell_setting' value 'Monoclinic' changed to 'monoclinic'
according to '/home/saulius/struct/CIF-dictionaries/cif_core.dic'
dictionary named 'cif_core.dic' version 2.4.1 from 2010-06-29.

Automatic conversion script
Id: cif_fix_enum 1527 2010-12-29 10:47:43Z saulius 

The following automatic conversions were performed:

'_chemical_melting_point' value '295(2)K' was changed to '295(2)' -
the value should be numeric and without a unit designator.

Automatic conversion script
Id: cif_fix_values 1646 2011-03-28 12:23:43Z adriana 

The following automatic conversions were performed:

'_chemical_melting_point' value '295(2)K' was changed to '295(2)' -
the value should be numeric and without a unit
designator.

'_symmetry_cell_setting' value 'Monoclinic' changed to
'monoclinic' according to
/home/saulius/struct/CIF-dictionaries/cif_core.dic dictionary named
'cif_core.dic' version 2.4.1 from 2010-06-29.

Automatic conversion script
Id: cif_fix_values 1715 2011-07-08 13:25:40Z adriana 
;
_cod_original_sg_symbol_H-M 'P 21/c'
_cod_database_code 2203483
_cod_database_fobs_code 2203483

loop_
_symmetry_equiv_pos_as_xyz
'x, y, z'
'-x, y+1/2, -z+1/2'
'-x, -y, -z'
'x, -y-1/2, z-1/2'

loop_
_atom_site_label
_atom_site_fract_x
_atom_site_fract_y
_atom_site_fract_z
_atom_site_U_iso_or_equiv
_atom_site_adp_type
_atom_site_calc_flag
_atom_site_refinement_flags
_atom_site_occupancy
_atom_site_type_symbol
S1 0.65099(7) 0.48095(13) 0.81885(5) 0.0335(4) Uani d . 1 S
S2 0.50085(7) 0.16534(13) 0.84792(5) 0.0316(3) Uani d . 1 S
N1 0.7818(2) 0.6820(4) 0.82696(14) 0.0322(10) Uani d . 1 N
N2 0.3611(2) 0.0160(4) 0.85882(14) 0.0316(10) Uani d . 1 N
C1 0.6255(3) 0.3091(4) 0.82788(16) 0.0274(12) Uani d . 1 C
C2 0.6895(3) 0.2339(5) 0.85290(17) 0.0298(13) Uani d . 1 C
C3 0.7580(3) 0.3208(5) 0.86465(17) 0.0372(13) Uani d . 1 C
H3 0.8075 0.2863 0.8819 0.045 Uiso calc R 1 H
C4 0.7476(3) 0.4564(5) 0.84954(16) 0.0304(13) Uani d . 1 C
C5 0.8022(3) 0.5731(5) 0.85545(18) 0.0336(13) Uani d . 1 C
C6 0.8719(3) 0.5730(5) 0.89114(16) 0.0319(13) Uani d . 1 C
H6 0.8832 0.4939 0.9113 0.038 Uiso calc R 1 H
C7 0.9238(3) 0.6838(5) 0.89764(16) 0.0296(12) Uani d . 1 C
C8 0.9060(3) 0.7986(5) 0.86622(18) 0.0340(13) Uani d . 1 C
C9 0.9572(3) 0.9137(6) 0.8654(2) 0.0561(17) Uani d . 1 C
H9 1.0064 0.9181 0.8877 0.067 Uiso calc R 1 H
C10 0.9373(4) 1.0182(7) 0.8335(2) 0.089(3) Uani d . 1 C
H10 0.9724 1.0949 0.8335 0.106 Uiso calc R 1 H
C11 0.8651(4) 1.0121(7) 0.8006(2) 0.088(3) Uani d . 1 C
H11 0.8515 1.0855 0.7783 0.106 Uiso calc R 1 H
C12 0.8144(3) 0.9043(6) 0.7997(2) 0.0513(16) Uani d . 1 C
H12 0.7653 0.9032 0.7773 0.062 Uiso calc R 1 H
C13 0.8343(3) 0.7929(5) 0.83198(17) 0.0321(13) Uani d . 1 C
C14 0.9959(3) 0.6792(5) 0.93647(17) 0.0296(13) Uani d . 1 C
C15 1.0178(3) 0.7909(5) 0.96712(18) 0.0386(14) Uani d . 1 C
H15 0.9856 0.8729 0.9634 0.046 Uiso calc R 1 H
C16 1.0854(3) 0.7858(6) 1.00299(19) 0.0463(15) Uani d . 1 C
H16 1.0994 0.8630 1.0237 0.056 Uiso calc R 1 H
C17 1.1321(3) 0.6659(6) 1.00794(18) 0.0431(14) Uani d . 1 C
H17 1.1798 0.6629 1.0315 0.052 Uiso calc R 1 H
C18 1.1106(3) 0.5508(5) 0.97935(17) 0.0382(14) Uani d . 1 C
H18 1.1420 0.4677 0.9839 0.046 Uiso calc R 1 H
C19 1.0426(3) 0.5580(5) 0.94377(18) 0.0379(14) Uani d . 1 C
H19 1.0275 0.4788 0.9240 0.045 Uiso calc R 1 H
C20 0.6895(3) 0.0821(5) 0.86838(17) 0.0369(14) Uani d . 1 C
H20A 0.7360 0.0329 0.8623 0.044 Uiso calc R 1 H
H20B 0.6415 0.0344 0.8502 0.044 Uiso calc R 1 H
C21 0.6919(3) 0.0709(5) 0.91971(18) 0.0533(16) Uani d . 1 C
H21A 0.6570 0.1443 0.9276 0.064 Uiso calc R 1 H
H21B 0.7464 0.0904 0.9379 0.064 Uiso calc R 1 H
C22 0.6656(4) -0.0770(7) 0.9342(2) 0.082(2) Uani d . 1 C
H22A 0.6690 -0.0765 0.9678 0.098 Uiso calc R 1 H
H22B 0.6096 -0.0932 0.9179 0.098 Uiso calc R 1 H
C23 0.7118(4) -0.1900(6) 0.9239(2) 0.071(2) Uani d . 1 C
H23A 0.7682 -0.1626 0.9331 0.085 Uiso calc R 1 H
H23B 0.6978 -0.2062 0.8901 0.085 Uiso calc R 1 H
C24 0.7007(3) -0.3304(5) 0.9487(2) 0.0587(17) Uani d . 1 C
H24A 0.7387 -0.4000 0.9420 0.070 Uiso calc R 1 H
H24B 0.7159 -0.3126 0.9825 0.070 Uiso calc R 1 H
C25 0.6194(3) -0.3990(5) 0.93727(17) 0.0457(15) Uani d . 1 C
H25A 0.5803 -0.3312 0.9437 0.055 Uiso calc R 1 H
H25B 0.6040 -0.4220 0.9039 0.055 Uiso calc R 1 H
C26 0.6176(3) -0.5331(5) 0.96512(19) 0.0496(16) Uani d . 1 C
H26A 0.6334 -0.5098 0.9985 0.060 Uiso calc R 1 H
H26B 0.6568 -0.6006 0.9586 0.060 Uiso calc R 1 H
C27 0.5367(3) -0.6041(5) 0.95445(17) 0.0454(15) Uani d . 1 C
H27A 0.4970 -0.5347 0.9592 0.054 Uiso calc R 1 H
H27B 0.5223 -0.6323 0.9215 0.054 Uiso calc R 1 H
C28 0.5331(3) -0.7338(5) 0.98415(18) 0.0408(14) Uani d . 1 C
H28A 0.5449 -0.7044 1.0170 0.049 Uiso calc R 1 H
H28B 0.5748 -0.8007 0.9807 0.049 Uiso calc R 1 H
C29 0.4538(3) -0.8108(6) 0.97234(19) 0.0550(17) Uani d . 1 C
H29A 0.4117 -0.7451 0.9750 0.083 Uiso calc R 1 H
H29B 0.4554 -0.8896 0.9938 0.083 Uiso calc R 1 H
H29C 0.4434 -0.8470 0.9406 0.083 Uiso calc R 1 H
C30 0.5427(3) 0.2649(5) 0.81111(16) 0.0277(12) Uani d . 1 C
C31 0.4894(3) 0.2947(5) 0.77053(17) 0.0289(12) Uani d . 1 C
C32 0.4143(3) 0.2370(5) 0.76979(17) 0.0305(13) Uani d . 1 C
H32 0.3697 0.2493 0.7445 0.037 Uiso calc R 1 H
C33 0.4111(3) 0.1623(5) 0.80853(16) 0.0263(12) Uani d . 1 C
C34 0.3457(3) 0.0822(5) 0.81868(18) 0.0287(12) Uani d . 1 C
C35 0.2719(3) 0.0786(5) 0.78663(17) 0.0338(13) Uani d . 1 C
H35 0.2646 0.1287 0.7583 0.041 Uiso calc R 1 H
C36 0.2102(3) 0.0035(5) 0.79576(17) 0.0316(13) Uani d . 1 C
C37 0.2245(3) -0.0707(5) 0.83871(18) 0.0325(13) Uani d . 1 C
C38 0.1665(3) -0.1514(5) 0.85370(19) 0.0388(14) Uani d . 1 C
H38 0.1146 -0.1580 0.8343 0.047 Uiso calc R 1 H
C39 0.1840(3) -0.2191(5) 0.8951(2) 0.0454(15) Uani d . 1 C
H39 0.1443 -0.2729 0.9040 0.054 Uiso calc R 1 H
C40 0.2595(3) -0.2107(6) 0.92469(19) 0.0472(16) Uani d . 1 C
H40 0.2711 -0.2586 0.9536 0.057 Uiso calc R 1 H
C41 0.3166(3) -0.1328(5) 0.91163(19) 0.0432(15) Uani d . 1 C
H41 0.3680 -0.1280 0.9317 0.052 Uiso calc R 1 H
C42 0.3008(3) -0.0603(5) 0.86942(17) 0.0309(13) Uani d . 1 C
C43 0.1317(3) 0.0064(7) 0.76230(19) 0.0459(16) Uani d . 1 C
C44 0.0873(5) 0.1416(11) 0.7574(3) 0.039(3) Uani d PU 0.617(10) C
H44 0.1080 0.2197 0.7766 0.047 Uiso calc PR 0.617(10) H
C44A 0.0709(13) 0.051(2) 0.7671(7) 0.085(7) Uani d PU 0.383(10) C
H44A 0.0708 0.0872 0.7968 0.102 Uiso calc PR 0.383(10) H
C45 0.0172(5) 0.1539(12) 0.7255(3) 0.050(3) Uani d PU 0.617(10) C
H45 -0.0093 0.2424 0.7215 0.060 Uiso calc PR 0.617(10) H
C45A -0.0033(12) 0.055(2) 0.7325(8) 0.078(7) Uani d PU 0.383(10) C
H45A -0.0477 0.1074 0.7363 0.094 Uiso calc PR 0.383(10) H
C46 -0.0149(7) 0.0452(15) 0.7002(5) 0.058(4) Uani d PU 0.617(10) C
H46 -0.0637 0.0564 0.6779 0.070 Uiso calc PR 0.617(10) H
C46A -0.0040(13) -0.024(2) 0.6927(7) 0.043(5) Uani d PU 0.383(10) C
H46A -0.0508 -0.0251 0.6685 0.052 Uiso calc PR 0.383(10) H
C47 0.0215(9) -0.0826(15) 0.7057(6) 0.089(6) Uani d PU 0.617(10) C
H47 -0.0029 -0.1622 0.6886 0.107 Uiso calc PR 0.617(10) H
C47A 0.0576(8) -0.0988(13) 0.6874(5) 0.025(4) Uani d PU 0.383(10) C
H47A 0.0531 -0.1543 0.6603 0.030 Uiso calc PR 0.383(10) H
C48 0.0960(8) -0.0956(13) 0.7371(5) 0.075(4) Uani d PU 0.617(10) C
H48 0.1214 -0.1850 0.7398 0.089 Uiso calc PR 0.617(10) H
C48A 0.1299(9) -0.0965(15) 0.7215(5) 0.033(4) Uani d PU 0.383(10) C
H48A 0.1738 -0.1533 0.7197 0.040 Uiso calc PR 0.383(10) H
C49 0.5032(3) 0.3747(5) 0.72955(16) 0.0328(13) Uani d . 1 C
H49A 0.5516 0.4325 0.7396 0.039 Uiso calc R 1 H
H49B 0.4583 0.4397 0.7180 0.039 Uiso calc R 1 H
C50 0.5120(3) 0.2776(5) 0.68994(16) 0.0341(13) Uani d . 1 C
H50A 0.4674 0.2102 0.6831 0.041 Uiso calc R 1 H
H50B 0.5086 0.3356 0.6619 0.041 Uiso calc R 1 H
C51 0.5895(3) 0.1943(5) 0.70014(17) 0.0363(13) Uani d . 1 C
H51A 0.6343 0.2615 0.7065 0.044 Uiso calc R 1 H
H51B 0.5933 0.1369 0.7284 0.044 Uiso calc R 1 H
C52 0.5968(3) 0.0978(5) 0.66097(17) 0.0397(14) Uani d . 1 C
H52A 0.5846 0.1527 0.6318 0.048 Uiso calc R 1 H
H52B 0.5569 0.0219 0.6579 0.048 Uiso calc R 1 H
C53 0.6775(3) 0.0308(5) 0.66711(17) 0.0366(14) Uani d . 1 C
H53A 0.7176 0.1067 0.6711 0.044 Uiso calc R 1 H
H53B 0.6891 -0.0263 0.6958 0.044 Uiso calc R 1 H
C54 0.6855(3) -0.0627(5) 0.62712(17) 0.0361(13) Uani d . 1 C
H54A 0.6716 -0.0068 0.5982 0.043 Uiso calc R 1 H
H54B 0.6471 -0.1412 0.6240 0.043 Uiso calc R 1 H
C55 0.7681(3) -0.1243(5) 0.63269(17) 0.0393(14) Uani d . 1 C
H55A 0.8066 -0.0458 0.6366 0.047 Uiso calc R 1 H
H55B 0.7815 -0.1821 0.6612 0.047 Uiso calc R 1 H
C56 0.7767(3) -0.2156(5) 0.59188(17) 0.0397(14) Uani d . 1 C
H56A 0.7379 -0.2938 0.5878 0.048 Uiso calc R 1 H
H56B 0.7638 -0.1577 0.5634 0.048 Uiso calc R 1 H
C57 0.8584(3) -0.2771(5) 0.59778(18) 0.0440(15) Uani d . 1 C
H57A 0.8700 -0.3402 0.6251 0.053 Uiso calc R 1 H
H57B 0.8975 -0.1995 0.6039 0.053 Uiso calc R 1 H
C58 0.8681(3) -0.3607(6) 0.5554(2) 0.0628(18) Uani d . 1 C
H58A 0.8332 -0.4432 0.5510 0.094 Uiso calc R 1 H
H58B 0.9231 -0.3919 0.5604 0.094 Uiso calc R 1 H
H58C 0.8543 -0.3003 0.5280 0.094 Uiso calc R 1 H

loop_
_atom_site_aniso_label
_atom_site_aniso_U_11
_atom_site_aniso_U_22
_atom_site_aniso_U_33
_atom_site_aniso_U_12
_atom_site_aniso_U_13
_atom_site_aniso_U_23
S1 0.0323(8) 0.0294(7) 0.0367(9) -0.0018(6) 0.0039(7) 0.0023(7)
S2 0.0320(8) 0.0343(8) 0.0273(8) -0.0007(6) 0.0053(6) 0.0016(7)
N1 0.032(2) 0.031(3) 0.033(3) -0.002(2) 0.008(2) -0.003(2)
N2 0.033(3) 0.033(3) 0.031(3) -0.003(2) 0.011(2) -0.002(2)
C1 0.035(3) 0.020(3) 0.027(3) 0.000(2) 0.006(3) -0.001(2)
C2 0.030(3) 0.028(3) 0.031(3) 0.000(3) 0.007(3) 0.001(3)
C3 0.036(3) 0.036(3) 0.033(4) -0.002(3) -0.004(3) 0.001(3)
C4 0.024(3) 0.031(3) 0.031(3) -0.009(2) -0.003(3) -0.001(3)
C5 0.033(3) 0.035(3) 0.032(4) -0.002(3) 0.006(3) 0.002(3)
C6 0.035(3) 0.033(3) 0.024(3) 0.000(3) -0.001(3) 0.011(3)
C7 0.031(3) 0.032(3) 0.025(3) 0.001(3) 0.006(3) -0.003(3)
C8 0.026(3) 0.037(3) 0.038(4) -0.001(3) 0.005(3) 0.004(3)
C9 0.042(4) 0.058(4) 0.063(5) -0.024(3) 0.003(3) 0.019(4)
C10 0.062(5) 0.077(5) 0.105(6) -0.038(4) -0.024(5) 0.057(5)
C11 0.059(4) 0.077(5) 0.108(6) -0.026(4) -0.020(4) 0.068(5)
C12 0.041(4) 0.048(4) 0.059(4) -0.009(3) 0.003(3) 0.023(3)
C13 0.031(3) 0.030(3) 0.035(4) 0.003(3) 0.008(3) 0.005(3)
C14 0.030(3) 0.031(3) 0.031(3) -0.008(3) 0.011(3) 0.001(3)
C15 0.037(3) 0.036(3) 0.038(4) -0.001(3) 0.000(3) -0.009(3)
C16 0.051(4) 0.043(4) 0.041(4) -0.008(3) 0.003(3) -0.006(3)
C17 0.034(3) 0.054(4) 0.038(4) -0.009(3) 0.002(3) 0.003(3)
C18 0.042(3) 0.036(3) 0.033(4) 0.003(3) 0.003(3) 0.002(3)
C19 0.031(3) 0.036(3) 0.045(4) -0.011(3) 0.006(3) 0.000(3)
C20 0.039(3) 0.025(3) 0.043(4) 0.000(3) 0.004(3) 0.005(3)
C21 0.088(5) 0.030(3) 0.033(4) -0.013(3) -0.001(3) 0.007(3)
C22 0.121(6) 0.078(5) 0.050(5) 0.032(5) 0.029(4) 0.020(4)
C23 0.106(5) 0.072(5) 0.040(4) 0.030(4) 0.030(4) 0.019(4)
C24 0.091(5) 0.027(3) 0.055(4) -0.006(3) 0.014(4) 0.012(3)
C25 0.072(4) 0.038(3) 0.027(4) 0.008(3) 0.013(3) -0.001(3)
C26 0.057(4) 0.043(4) 0.045(4) 0.009(3) 0.006(3) 0.006(3)
C27 0.065(4) 0.044(4) 0.026(4) 0.005(3) 0.008(3) -0.004(3)
C28 0.046(3) 0.035(3) 0.042(4) 0.005(3) 0.012(3) -0.004(3)
C29 0.060(4) 0.061(4) 0.047(4) -0.008(3) 0.018(3) -0.006(3)
C30 0.033(3) 0.028(3) 0.022(3) -0.006(2) 0.006(3) -0.001(2)
C31 0.030(3) 0.024(3) 0.030(3) 0.000(2) 0.003(3) -0.005(3)
C32 0.027(3) 0.028(3) 0.033(4) 0.000(2) 0.001(3) -0.009(3)
C33 0.027(3) 0.033(3) 0.019(3) 0.003(3) 0.006(2) 0.004(3)
C34 0.035(3) 0.027(3) 0.023(3) 0.009(3) 0.006(3) -0.003(3)
C35 0.039(3) 0.038(3) 0.025(3) 0.000(3) 0.009(3) 0.002(3)
C36 0.027(3) 0.039(3) 0.028(3) 0.000(3) 0.006(3) 0.003(3)
C37 0.025(3) 0.031(3) 0.042(4) 0.003(3) 0.009(3) -0.008(3)
C38 0.025(3) 0.050(4) 0.039(4) -0.002(3) 0.003(3) -0.005(3)
C39 0.038(4) 0.047(4) 0.057(5) -0.001(3) 0.023(3) 0.012(3)
C40 0.037(3) 0.058(4) 0.047(4) 0.004(3) 0.011(3) 0.016(3)
C41 0.028(3) 0.049(4) 0.054(4) -0.002(3) 0.013(3) 0.006(3)
C42 0.034(3) 0.030(3) 0.029(3) 0.004(3) 0.007(3) 0.010(3)
C43 0.026(3) 0.074(5) 0.037(4) -0.017(3) 0.007(3) 0.004(3)
C44 0.035(4) 0.042(4) 0.036(4) 0.007(4) 0.000(3) 0.003(4)
C44A 0.082(8) 0.091(8) 0.080(8) 0.006(5) 0.016(5) -0.012(5)
C45 0.046(5) 0.052(5) 0.048(5) 0.004(4) 0.006(4) 0.000(4)
C45A 0.072(8) 0.085(8) 0.076(8) 0.007(5) 0.016(5) -0.010(5)
C46 0.053(5) 0.067(6) 0.057(6) 0.005(4) 0.017(4) 0.005(4)
C46A 0.043(7) 0.039(7) 0.043(7) -0.007(5) 0.001(4) -0.004(5)
C47 0.085(7) 0.078(7) 0.095(7) -0.008(5) 0.005(5) -0.006(5)
C47A 0.026(5) 0.027(5) 0.020(6) -0.006(4) 0.004(4) -0.004(4)
C48 0.076(6) 0.064(5) 0.077(6) 0.006(4) 0.006(4) -0.007(4)
C48A 0.035(6) 0.034(6) 0.029(6) -0.002(4) 0.007(4) 0.003(4)
C49 0.041(3) 0.033(3) 0.025(3) -0.002(3) 0.008(3) 0.001(3)
C50 0.039(3) 0.035(3) 0.027(3) -0.004(3) 0.005(3) 0.001(3)
C51 0.042(3) 0.036(3) 0.033(4) 0.000(3) 0.014(3) 0.004(3)
C52 0.040(3) 0.041(3) 0.040(4) 0.001(3) 0.015(3) 0.000(3)
C53 0.048(3) 0.030(3) 0.033(4) -0.009(3) 0.012(3) -0.005(3)
C54 0.035(3) 0.039(3) 0.033(3) -0.006(3) 0.006(3) -0.004(3)
C55 0.041(3) 0.047(4) 0.031(4) -0.004(3) 0.010(3) 0.004(3)
C56 0.040(3) 0.044(3) 0.037(4) -0.003(3) 0.014(3) 0.003(3)
C57 0.038(3) 0.044(4) 0.052(4) 0.006(3) 0.013(3) 0.009(3)
C58 0.060(4) 0.051(4) 0.079(5) 0.018(3) 0.020(4) -0.008(4)

loop_
_atom_type_symbol
_atom_type_description
_atom_type_scat_dispersion_real
_atom_type_scat_dispersion_imag
_atom_type_scat_source
C C 0.0033 0.0016 'International Tables Vol C Tables 4.2.6.8 and 6.1.1.4'
H H 0.0000 0.0000 'International Tables Vol C Tables 4.2.6.8 and 6.1.1.4'
N N 0.0061 0.0033 'International Tables Vol C Tables 4.2.6.8 and 6.1.1.4'
S S 0.1246 0.1234 'International Tables Vol C Tables 4.2.6.8 and 6.1.1.4'

loop_
_geom_angle_atom_site_label_1
_geom_angle_atom_site_label_2
_geom_angle_atom_site_label_3
_geom_angle
C1 S1 C4 92.7(2)
C33 S2 C30 91.8(2)
C5 N1 C13 117.1(4)
C34 N2 C42 117.4(4)
C2 C1 C30 129.5(4)
C2 C1 S1 111.4(3)
C30 C1 S1 119.0(3)
C1 C2 C3 110.8(4)
C1 C2 C20 126.6(4)
C3 C2 C20 122.6(4)
C4 C3 C2 115.4(4)
C4 C3 H3 122.3
C2 C3 H3 122.3
C3 C4 C5 130.9(5)
C3 C4 S1 109.7(3)
C5 C4 S1 119.5(4)
N1 C5 C6 122.1(5)
N1 C5 C4 116.8(5)
C6 C5 C4 121.0(5)
C7 C6 C5 121.8(5)
C7 C6 H6 119.1
C5 C6 H6 119.1
C6 C7 C8 117.6(4)
C6 C7 C14 119.5(4)
C8 C7 C14 122.9(5)
C13 C8 C9 118.1(5)
C13 C8 C7 117.4(5)
C9 C8 C7 124.4(5)
C10 C9 C8 121.3(5)
C10 C9 H9 119.4
C8 C9 H9 119.4
C9 C10 C11 119.6(6)
C9 C10 H10 120.2
C11 C10 H10 120.2
C12 C11 C10 121.4(6)
C12 C11 H11 119.3
C10 C11 H11 119.3
C11 C12 C13 120.1(5)
C11 C12 H12 120.0
C13 C12 H12 120.0
N1 C13 C8 123.9(5)
N1 C13 C12 116.7(5)
C8 C13 C12 119.4(5)
C15 C14 C19 117.9(5)
C15 C14 C7 122.3(5)
C19 C14 C7 119.8(5)
C14 C15 C16 121.8(5)
C14 C15 H15 119.1
C16 C15 H15 119.1
C17 C16 C15 118.6(5)
C17 C16 H16 120.7
C15 C16 H16 120.7
C18 C17 C16 121.3(5)
C18 C17 H17 119.4
C16 C17 H17 119.4
C17 C18 C19 119.1(5)
C17 C18 H18 120.4
C19 C18 H18 120.4
C18 C19 C14 121.2(5)
C18 C19 H19 119.4
C14 C19 H19 119.4
C2 C20 C21 111.7(4)
C2 C20 H20A 109.3
C21 C20 H20A 109.3
C2 C20 H20B 109.3
C21 C20 H20B 109.3
H20A C20 H20B 107.9
C20 C21 C22 113.6(4)
C20 C21 H21A 108.9
C22 C21 H21A 108.9
C20 C21 H21B 108.9
C22 C21 H21B 108.9
H21A C21 H21B 107.7
C23 C22 C21 113.2(5)
C23 C22 H22A 108.9
C21 C22 H22A 108.9
C23 C22 H22B 108.9
C21 C22 H22B 108.9
H22A C22 H22B 107.7
C22 C23 C24 113.5(5)
C22 C23 H23A 108.9
C24 C23 H23A 108.9
C22 C23 H23B 108.9
C24 C23 H23B 108.9
H23A C23 H23B 107.7
C25 C24 C23 118.4(5)
C25 C24 H24A 107.7
C23 C24 H24A 107.7
C25 C24 H24B 107.7
C23 C24 H24B 107.7
H24A C24 H24B 107.1
C26 C25 C24 112.1(4)
C26 C25 H25A 109.2
C24 C25 H25A 109.2
C26 C25 H25B 109.2
C24 C25 H25B 109.2
H25A C25 H25B 107.9
C25 C26 C27 113.3(4)
C25 C26 H26A 108.9
C27 C26 H26A 108.9
C25 C26 H26B 108.9
C27 C26 H26B 108.9
H26A C26 H26B 107.7
C28 C27 C26 113.6(4)
C28 C27 H27A 108.8
C26 C27 H27A 108.8
C28 C27 H27B 108.8
C26 C27 H27B 108.8
H27A C27 H27B 107.7
C27 C28 C29 114.5(4)
C27 C28 H28A 108.6
C29 C28 H28A 108.6
C27 C28 H28B 108.6
C29 C28 H28B 108.6
H28A C28 H28B 107.6
C28 C29 H29A 109.5
C28 C29 H29B 109.5
H29A C29 H29B 109.5
C28 C29 H29C 109.5
H29A C29 H29C 109.5
H29B C29 H29C 109.5
C31 C30 C1 130.1(4)
C31 C30 S2 111.8(3)
C1 C30 S2 118.0(4)
C30 C31 C32 111.3(4)
C30 C31 C49 127.9(4)
C32 C31 C49 120.8(4)
C33 C32 C31 114.5(4)
C33 C32 H32 122.7
C31 C32 H32 122.7
C32 C33 C34 129.6(4)
C32 C33 S2 110.6(3)
C34 C33 S2 119.8(4)
N2 C34 C35 123.8(5)
N2 C34 C33 115.9(4)
C35 C34 C33 120.3(5)
C36 C35 C34 120.8(5)
C36 C35 H35 119.6
C34 C35 H35 119.6
C35 C36 C37 117.3(5)
C35 C36 C43 119.8(5)
C37 C36 C43 122.8(5)
C42 C37 C36 118.3(4)
C42 C37 C38 117.4(5)
C36 C37 C38 124.3(5)
C39 C38 C37 121.3(5)
C39 C38 H38 119.4
C37 C38 H38 119.4
C38 C39 C40 121.0(5)
C38 C39 H39 119.5
C40 C39 H39 119.5
C41 C40 C39 119.3(5)
C41 C40 H40 120.3
C39 C40 H40 120.3
C40 C41 C42 121.5(5)
C40 C41 H41 119.3
C42 C41 H41 119.3
N2 C42 C41 118.1(5)
N2 C42 C37 122.5(5)
C41 C42 C37 119.4(5)
C44A C43 C48 91.0(12)
C44A C43 C36 129.3(12)
C48 C43 C36 127.8(8)
C44A C43 C44 40.9(11)
C48 C43 C44 115.1(8)
C36 C43 C44 117.1(6)
C44A C43 C48A 118.1(13)
C48 C43 C48A 32.6(7)
C36 C43 C48A 110.7(7)
C44 C43 C48A 123.6(7)
C45 C44 C43 120.1(8)
C45 C44 H44 119.9
C43 C44 H44 119.9
C43 C44A C45A 127(2)
C43 C44A H44A 116.7
C45A C44A H44A 116.7
C46 C45 C44 121.2(10)
C46 C45 H45 119.4
C44 C45 H45 119.4
C46A C45A C44A 114.2(19)
C46A C45A H45A 122.9
C44A C45A H45A 122.9
C45 C46 C47 120.4(13)
C45 C46 H46 119.8
C47 C46 H46 119.8
C47A C46A C45A 123.2(19)
C47A C46A H46A 118.4
C45A C46A H46A 118.4
C46 C47 C48 119.1(14)
C46 C47 H47 120.4
C48 C47 H47 120.4
C46A C47A C48A 120.8(14)
C46A C47A H47A 119.6
C48A C47A H47A 119.6
C43 C48 C47 123.9(12)
C43 C48 H48 118.0
C47 C48 H48 118.0
C47A C48A C43 114.7(12)
C47A C48A H48A 122.7
C43 C48A H48A 122.7
C31 C49 C50 112.9(4)
C31 C49 H49A 109.0
C50 C49 H49A 109.0
C31 C49 H49B 109.0
C50 C49 H49B 109.0
H49A C49 H49B 107.8
C51 C50 C49 114.0(4)
C51 C50 H50A 108.8
C49 C50 H50A 108.8
C51 C50 H50B 108.8
C49 C50 H50B 108.8
H50A C50 H50B 107.7
C52 C51 C50 113.3(4)
C52 C51 H51A 108.9
C50 C51 H51A 108.9
C52 C51 H51B 108.9
C50 C51 H51B 108.9
H51A C51 H51B 107.7
C51 C52 C53 114.3(4)
C51 C52 H52A 108.7
C53 C52 H52A 108.7
C51 C52 H52B 108.7
C53 C52 H52B 108.7
H52A C52 H52B 107.6
C54 C53 C52 114.2(4)
C54 C53 H53A 108.7
C52 C53 H53A 108.7
C54 C53 H53B 108.7
C52 C53 H53B 108.7
H53A C53 H53B 107.6
C53 C54 C55 113.8(4)
C53 C54 H54A 108.8
C55 C54 H54A 108.8
C53 C54 H54B 108.8
C55 C54 H54B 108.8
H54A C54 H54B 107.7
C56 C55 C54 113.8(4)
C56 C55 H55A 108.8
C54 C55 H55A 108.8
C56 C55 H55B 108.8
C54 C55 H55B 108.8
H55A C55 H55B 107.7
C57 C56 C55 113.5(4)
C57 C56 H56A 108.9
C55 C56 H56A 108.9
C57 C56 H56B 108.9
C55 C56 H56B 108.9
H56A C56 H56B 107.7
C56 C57 C58 113.2(4)
C56 C57 H57A 108.9
C58 C57 H57A 108.9
C56 C57 H57B 108.9
C58 C57 H57B 108.9
H57A C57 H57B 107.8
C57 C58 H58A 109.5
C57 C58 H58B 109.5
H58A C58 H58B 109.5
C57 C58 H58C 109.5
H58A C58 H58C 109.5
H58B C58 H58C 109.5

loop_
_geom_bond_atom_site_label_1
_geom_bond_atom_site_label_2
_geom_bond_distance
S1 C1 1.726(4)
S1 C4 1.728(5)
S2 C33 1.714(4)
S2 C30 1.738(4)
N1 C5 1.328(5)
N1 C13 1.378(5)
N2 C34 1.319(5)
N2 C42 1.375(5)
C1 C2 1.381(6)
C1 C30 1.470(6)
C2 C3 1.423(6)
C2 C20 1.511(6)
C3 C4 1.358(6)
C3 H3 0.9500
C4 C5 1.442(6)
C5 C6 1.407(6)
C6 C7 1.369(6)
C6 H6 0.9500
C7 C8 1.419(6)
C7 C14 1.489(6)
C8 C13 1.410(6)
C8 C9 1.413(6)
C9 C10 1.359(7)
C9 H9 0.9500
C10 C11 1.397(8)
C10 H10 0.9500
C11 C12 1.347(7)
C11 H11 0.9500
C12 C13 1.414(6)
C12 H12 0.9500
C14 C15 1.389(6)
C14 C19 1.394(6)
C15 C16 1.387(6)
C15 H15 0.9500
C16 C17 1.384(6)
C16 H16 0.9500
C17 C18 1.378(6)
C17 H17 0.9500
C18 C19 1.388(6)
C18 H18 0.9500
C19 H19 0.9500
C20 C21 1.525(6)
C20 H20A 0.9900
C20 H20B 0.9900
C21 C22 1.568(7)
C21 H21A 0.9900
C21 H21B 0.9900
C22 C23 1.418(7)
C22 H22A 0.9900
C22 H22B 0.9900
C23 C24 1.557(7)
C23 H23A 0.9900
C23 H23B 0.9900
C24 C25 1.522(6)
C24 H24A 0.9900
C24 H24B 0.9900
C25 C26 1.522(6)
C25 H25A 0.9900
C25 H25B 0.9900
C26 C27 1.527(6)
C26 H26A 0.9900
C26 H26B 0.9900
C27 C28 1.525(6)
C27 H27A 0.9900
C27 H27B 0.9900
C28 C29 1.528(6)
C28 H28A 0.9900
C28 H28B 0.9900
C29 H29A 0.9800
C29 H29B 0.9800
C29 H29C 0.9800
C30 C31 1.363(6)
C31 C32 1.417(6)
C31 C49 1.506(6)
C32 C33 1.368(6)
C32 H32 0.9500
C33 C34 1.464(6)
C34 C35 1.405(6)
C35 C36 1.372(6)
C35 H35 0.9500
C36 C37 1.429(6)
C36 C43 1.486(7)
C37 C42 1.424(6)
C37 C38 1.426(6)
C38 C39 1.357(6)
C38 H38 0.9500
C39 C40 1.399(7)
C39 H39 0.9500
C40 C41 1.372(6)
C40 H40 0.9500
C41 C42 1.401(6)
C41 H41 0.9500
C43 C44A 1.183(19)
C43 C48 1.287(12)
C43 C44 1.485(11)
C43 C48A 1.552(16)
C44 C45 1.360(11)
C44 H44 0.9500
C44A C45A 1.45(3)
C44A H44A 0.9500
C45 C46 1.318(16)
C45 H45 0.9500
C45A C46A 1.40(3)
C45A H45A 0.9500
C46 C47 1.358(18)
C46 H46 0.9500
C46A C47A 1.33(3)
C46A H46A 0.9500
C47 C48 1.411(16)
C47 H47 0.9500
C47A C48A 1.415(18)
C47A H47A 0.9500
C48 H48 0.9500
C48A H48A 0.9500
C49 C50 1.534(6)
C49 H49A 0.9900
C49 H49B 0.9900
C50 C51 1.531(6)
C50 H50A 0.9900
C50 H50B 0.9900
C51 C52 1.513(6)
C51 H51A 0.9900
C51 H51B 0.9900
C52 C53 1.515(6)
C52 H52A 0.9900
C52 H52B 0.9900
C53 C54 1.519(6)
C53 H53A 0.9900
C53 H53B 0.9900
C54 C55 1.528(6)
C54 H54A 0.9900
C54 H54B 0.9900
C55 C56 1.530(6)
C55 H55A 0.9900
C55 H55B 0.9900
C56 C57 1.512(6)
C56 H56A 0.9900
C56 H56B 0.9900
C57 C58 1.534(6)
C57 H57A 0.9900
C57 H57B 0.9900
C58 H58A 0.9800
C58 H58B 0.9800
C58 H58C 0.9800

loop_
_geom_torsion_atom_site_label_1
_geom_torsion_atom_site_label_2
_geom_torsion_atom_site_label_3
_geom_torsion_atom_site_label_4
_geom_torsion
C4 S1 C1 C2 -1.2(4)
C4 S1 C1 C30 176.0(4)
C30 C1 C2 C3 -175.9(5)
S1 C1 C2 C3 0.9(5)
C30 C1 C2 C20 1.6(8)
S1 C1 C2 C20 178.4(4)
C1 C2 C3 C4 0.0(6)
C20 C2 C3 C4 -177.7(4)
C2 C3 C4 C5 178.8(5)
C2 C3 C4 S1 -0.9(6)
C1 S1 C4 C3 1.2(4)
C1 S1 C4 C5 -178.6(4)
C13 N1 C5 C6 3.7(7)
C13 N1 C5 C4 -179.0(4)
C3 C4 C5 N1 162.6(5)
S1 C4 C5 N1 -17.7(6)
C3 C4 C5 C6 -20.1(8)
S1 C4 C5 C6 159.6(4)
N1 C5 C6 C7 -1.9(8)
C4 C5 C6 C7 -179.1(4)
C5 C6 C7 C8 -1.6(7)
C5 C6 C7 C14 178.9(4)
C6 C7 C8 C13 2.9(7)
C14 C7 C8 C13 -177.6(4)
C6 C7 C8 C9 -173.4(5)
C14 C7 C8 C9 6.0(8)
C13 C8 C9 C10 1.7(9)
C7 C8 C9 C10 178.0(6)
C8 C9 C10 C11 -0.2(11)
C9 C10 C11 C12 -0.2(12)
C10 C11 C12 C13 -1.1(11)
C5 N1 C13 C8 -2.3(7)
C5 N1 C13 C12 176.2(5)
C9 C8 C13 N1 175.5(5)
C7 C8 C13 N1 -1.1(7)
C9 C8 C13 C12 -2.9(7)
C7 C8 C13 C12 -179.5(5)
C11 C12 C13 N1 -175.9(5)
C11 C12 C13 C8 2.6(9)
C6 C7 C14 C15 -130.7(5)
C8 C7 C14 C15 49.9(7)
C6 C7 C14 C19 47.2(6)
C8 C7 C14 C19 -132.2(5)
C19 C14 C15 C16 2.4(7)
C7 C14 C15 C16 -179.6(5)
C14 C15 C16 C17 0.3(8)
C15 C16 C17 C18 -2.9(8)
C16 C17 C18 C19 2.7(8)
C17 C18 C19 C14 0.1(7)
C15 C14 C19 C18 -2.7(7)
C7 C14 C19 C18 179.3(4)
C1 C2 C20 C21 -103.7(6)
C3 C2 C20 C21 73.6(6)
C2 C20 C21 C22 161.8(5)
C20 C21 C22 C23 58.2(7)
C21 C22 C23 C24 165.5(5)
C22 C23 C24 C25 62.8(8)
C23 C24 C25 C26 -178.6(5)
C24 C25 C26 C27 179.8(4)
C25 C26 C27 C28 -176.7(4)
C26 C27 C28 C29 -177.0(4)
C2 C1 C30 C31 -141.7(5)
S1 C1 C30 C31 41.7(7)
C2 C1 C30 S2 41.5(7)
S1 C1 C30 S2 -135.1(3)
C33 S2 C30 C31 0.4(4)
C33 S2 C30 C1 177.7(4)
C1 C30 C31 C32 -176.4(4)
S2 C30 C31 C32 0.5(5)
C1 C30 C31 C49 4.8(8)
S2 C30 C31 C49 -178.3(4)
C30 C31 C32 C33 -1.5(6)
C49 C31 C32 C33 177.4(4)
C31 C32 C33 C34 -176.1(4)
C31 C32 C33 S2 1.7(5)
C30 S2 C33 C32 -1.2(4)
C30 S2 C33 C34 176.9(4)
C42 N2 C34 C35 -0.1(7)
C42 N2 C34 C33 -180.0(4)
C32 C33 C34 N2 177.7(5)
S2 C33 C34 N2 0.0(6)
C32 C33 C34 C35 -2.2(8)
S2 C33 C34 C35 -179.9(4)
N2 C34 C35 C36 -0.1(7)
C33 C34 C35 C36 179.8(4)
C34 C35 C36 C37 -0.4(7)
C34 C35 C36 C43 177.3(5)
C35 C36 C37 C42 1.0(7)
C43 C36 C37 C42 -176.6(5)
C35 C36 C37 C38 178.9(4)
C43 C36 C37 C38 1.3(8)
C42 C37 C38 C39 -1.8(7)
C36 C37 C38 C39 -179.8(5)
C37 C38 C39 C40 0.6(8)
C38 C39 C40 C41 0.0(8)
C39 C40 C41 C42 0.6(8)
C34 N2 C42 C41 179.1(4)
C34 N2 C42 C37 0.7(7)
C40 C41 C42 N2 179.8(5)
C40 C41 C42 C37 -1.8(8)
C36 C37 C42 N2 -1.2(7)
C38 C37 C42 N2 -179.3(4)
C36 C37 C42 C41 -179.5(4)
C38 C37 C42 C41 2.4(7)
C35 C36 C43 C44A -116.2(17)
C37 C36 C43 C44A 61.3(19)
C35 C36 C43 C48 112.2(10)
C37 C36 C43 C48 -70.2(11)
C35 C36 C43 C44 -69.0(7)
C37 C36 C43 C44 108.6(7)
C35 C36 C43 C48A 80.1(8)
C37 C36 C43 C48A -102.3(8)
C44A C43 C44 C45 -64.0(18)
C48 C43 C44 C45 -4.8(13)
C36 C43 C44 C45 176.3(7)
C48A C43 C44 C45 31.5(13)
C48 C43 C44A C45A -39(2)
C36 C43 C44A C45A 177.6(16)
C44 C43 C44A C45A 90(3)
C48A C43 C44A C45A -20(3)
C43 C44 C45 C46 3.5(16)
C43 C44A C45A C46A 12(3)
C44 C45 C46 C47 0.6(19)
C44A C45A C46A C47A 1(3)
C45 C46 C47 C48 -3(2)
C45A C46A C47A C48A -3(3)
C44A C43 C48 C47 36.2(18)
C36 C43 C48 C47 -179.2(10)
C44 C43 C48 C47 2.0(17)
C48A C43 C48 C47 -112(2)
C46 C47 C48 C43 2(2)
C46A C47A C48A C43 -4(2)
C44A C43 C48A C47A 15.4(19)
C48 C43 C48A C47A 52.3(15)
C36 C43 C48A C47A -178.9(9)
C44 C43 C48A C47A -32.2(15)
C30 C31 C49 C50 101.5(6)
C32 C31 C49 C50 -77.2(5)
C31 C49 C50 C51 -71.2(5)
C49 C50 C51 C52 179.3(4)
C50 C51 C52 C53 171.4(4)
C51 C52 C53 C54 -178.3(4)
C52 C53 C54 C55 177.4(4)
C53 C54 C55 C56 -178.6(4)
C54 C55 C56 C57 -179.6(4)
C55 C56 C57 C58 -176.3(4)
